data_4336345
loop_
_publ_author_name
'Chao Huang'
'Chun-Li Hu'
'Xiang Xu'
'Bing-Ping Yang'
'Jiang-Gao Mao'

_publ_section_title
;
 Explorations of a Series of Second Order Nonlinear Optical Materials
 Based on Monovalent Metal Gold(III) Iodates
;
_journal_name_full 'Inorganic Chemistry'
_journal_page_first 11551
_journal_page_last 11562
_journal_paper_doi 10.1021/ic401891f
_journal_volume 52
_journal_year 2013
_chemical_formula_sum 'Ag Au I4 O12'
_chemical_formula_weight 1004.44
_chemical_name_systematic
; 
 ? 
;
_space_group_IT_number 14
_symmetry_cell_setting monoclinic
_symmetry_space_group_name_Hall '-P 2ybc'
_symmetry_space_group_name_H-M 'P 1 21/c 1'
_atom_sites_solution_hydrogens none
_atom_sites_solution_primary direct
_atom_sites_solution_secondary difmap
_audit_creation_method SHELXL-97
_cell_angle_alpha 90.00
_cell_angle_beta 107.468(4)
_cell_angle_gamma 90.00
_cell_formula_units_Z 2
_cell_length_a 7.9892(3)
_cell_length_b 5.6513(2)
_cell_length_c 12.8052(5)
_cell_measurement_temperature 293(2)
_cell_volume 551.49(4)
_computing_structure_refinement 'SHELXL-97 (Sheldrick, 1997)'
_computing_structure_solution 'SHELXS-97 (Sheldrick, 1990)'
_diffrn_ambient_temperature 293(2)
_diffrn_measured_fraction_theta_full 0.985
_diffrn_measured_fraction_theta_max 0.985
_diffrn_radiation_monochromator graphite
_diffrn_radiation_source 'fine-focus sealed tube'
_diffrn_radiation_type MoK\a
_diffrn_radiation_wavelength 0.71073
_diffrn_reflns_av_R_equivalents 0.0452
_diffrn_reflns_av_sigmaI/netI 0.0418
_diffrn_reflns_limit_h_max 8
_diffrn_reflns_limit_h_min -10
_diffrn_reflns_limit_k_max 7
_diffrn_reflns_limit_k_min -5
_diffrn_reflns_limit_l_max 16
_diffrn_reflns_limit_l_min -12
_diffrn_reflns_number 3507
_diffrn_reflns_theta_full 26.99
_diffrn_reflns_theta_max 26.99
_diffrn_reflns_theta_min 3.34
_exptl_absorpt_coefficient_mu 26.318
_exptl_absorpt_correction_T_max 1.000
_exptl_absorpt_correction_T_min 0.370
_exptl_absorpt_correction_type multi-scan
_exptl_crystal_colour green
_exptl_crystal_density_diffrn 6.049
_exptl_crystal_F_000 868
_exptl_crystal_size_max 0.4310
_exptl_crystal_size_mid 0.0982
_exptl_crystal_size_min 0.0887
_refine_diff_density_max 2.708
_refine_diff_density_min -1.546
_refine_diff_density_rms 0.331
_refine_ls_extinction_coef 0.0123(5)
_refine_ls_extinction_expression Fc^*^=kFc[1+0.001xFc^2^\l^3^/sin(2\q)]^-1/4^
_refine_ls_extinction_method SHELXL
_refine_ls_goodness_of_fit_ref 1.092
_refine_ls_hydrogen_treatment none
_refine_ls_matrix_type full
_refine_ls_number_parameters 89
_refine_ls_number_reflns 1184
_refine_ls_number_restraints 0
_refine_ls_restrained_S_all 1.092
_refine_ls_R_factor_all 0.0261
_refine_ls_R_factor_gt 0.0252
_refine_ls_shift/su_max 0.000
_refine_ls_shift/su_mean 0.000
_refine_ls_structure_factor_coef Fsqd
_refine_ls_weighting_details 'calc w=1/[\s^2^(Fo^2^)+(0.0293P)^2^+0.0000P] where P=(Fo^2^+2Fc^2^)/3'
_refine_ls_weighting_scheme calc
_refine_ls_wR_factor_gt 0.0609
_refine_ls_wR_factor_ref 0.0615
_reflns_number_gt 1141
_reflns_number_total 1184
_reflns_threshold_expression >2sigma(I)
_cod_data_source_file ic401891f_si_002_6.cif
_cod_data_source_block AgAu(IO3)4
_cod_database_code 4336345

loop_
_symmetry_equiv_pos_as_xyz
'x, y, z'
'-x, y+1/2, -z+1/2'
'-x, -y, -z'
'x, -y-1/2, z-1/2'

loop_
_atom_site_label
_atom_site_type_symbol
_atom_site_fract_x
_atom_site_fract_y
_atom_site_fract_z
_atom_site_U_iso_or_equiv
_atom_site_adp_type
_atom_site_occupancy
_atom_site_symmetry_multiplicity
_atom_site_calc_flag
_atom_site_refinement_flags
Ag1 Ag 0.03252(16) 0.1096(3) 0.53014(10) 0.0317(3) Uani 0.50 1 d P
Au1 Au 0.5000 0.0000 0.5000 0.00908(15) Uani 1 2 d S
I1 I 0.19493(5) 0.36633(8) 0.33054(3) 0.01038(15) Uani 1 1 d .
I2 I 0.31331(5) -0.31926(8) 0.65996(3) 0.01002(15) Uani 1 1 d .
O1 O 0.2586(6) 0.1176(9) 0.4324(4) 0.0183(11) Uani 1 1 d .
O2 O 0.1687(6) 0.1795(9) 0.2132(4) 0.0188(11) Uani 1 1 d .
O3 O 0.4069(6) 0.5050(8) 0.3542(4) 0.0166(12) Uani 1 1 d .
O4 O 0.2117(6) -0.4042(10) 0.5221(4) 0.0229(11) Uani 1 1 d .
O5 O 0.4284(6) -0.0412(8) 0.6343(4) 0.0130(10) Uani 1 1 d .
O6 O 0.1224(5) -0.1627(8) 0.6767(4) 0.0134(10) Uani 1 1 d .

loop_
_atom_site_aniso_label
_atom_site_aniso_U_11
_atom_site_aniso_U_22
_atom_site_aniso_U_33
_atom_site_aniso_U_23
_atom_site_aniso_U_13
_atom_site_aniso_U_12
Ag1 0.0263(6) 0.0512(10) 0.0196(6) 0.0184(6) 0.0098(5) 0.0167(5)
Au1 0.0099(2) 0.0114(2) 0.0069(2) 0.00231(13) 0.00385(14) 0.00059(11)
I1 0.0098(2) 0.0111(3) 0.0104(2) 0.00034(16) 0.00332(17) 0.00071(13)
I2 0.0101(2) 0.0132(3) 0.0076(2) 0.00150(16) 0.00396(17) 0.00062(13)
O1 0.014(2) 0.023(3) 0.020(3) 0.014(2) 0.008(2) 0.0041(19)
O2 0.025(3) 0.016(3) 0.015(3) -0.003(2) 0.005(2) 0.0019(19)
O3 0.014(2) 0.020(3) 0.019(3) -0.004(2) 0.009(2) -0.0052(17)
O4 0.024(3) 0.033(3) 0.011(3) -0.010(2) 0.004(2) -0.001(2)
O5 0.021(3) 0.015(3) 0.006(2) 0.0015(19) 0.0083(19) -0.0047(18)
O6 0.009(2) 0.014(3) 0.018(3) -0.0019(19) 0.0052(19) 0.0005(16)

loop_
_atom_type_symbol
_atom_type_description
_atom_type_scat_dispersion_real
_atom_type_scat_dispersion_imag
_atom_type_scat_source
O O 0.0106 0.0060 'International Tables Vol C Tables 4.2.6.8 and 6.1.1.4'
Ag Ag -0.8971 1.1015 'International Tables Vol C Tables 4.2.6.8 and 6.1.1.4'
I I -0.4742 1.8119 'International Tables Vol C Tables 4.2.6.8 and 6.1.1.4'
Au Au -2.0133 8.8022 'International Tables Vol C Tables 4.2.6.8 and 6.1.1.4'

loop_
_geom_angle_atom_site_label_1
_geom_angle_atom_site_label_2
_geom_angle_atom_site_label_3
_geom_angle
_geom_angle_site_symmetry_1
_geom_angle_site_symmetry_3
Ag1 Ag1 O6 80.98(15) 3_556 .
Ag1 Ag1 O1 86.95(15) 3_556 .
O6 Ag1 O1 108.51(15) . .
Ag1 Ag1 O4 107.25(16) 3_556 3_556
O6 Ag1 O4 132.26(16) . 3_556
O1 Ag1 O4 118.68(17) . 3_556
Ag1 Ag1 O2 149.13(16) 3_556 4_566
O6 Ag1 O2 68.44(16) . 4_566
O1 Ag1 O2 106.19(16) . 4_566
O4 Ag1 O2 91.04(16) 3_556 4_566
Ag1 Ag1 O6 64.81(14) 3_556 3_556
O6 Ag1 O6 145.79(10) . 3_556
O1 Ag1 O6 71.26(14) . 3_556
O4 Ag1 O6 63.43(15) 3_556 3_556
O2 Ag1 O6 145.62(16) 4_566 3_556
O1 Au1 O1 180.000(1) 3_656 .
O1 Au1 O5 94.49(19) 3_656 .
O1 Au1 O5 85.51(19) . .
O1 Au1 O5 85.51(19) 3_656 3_656
O1 Au1 O5 94.49(19) . 3_656
O5 Au1 O5 180.000(1) . 3_656
O2 I1 O3 105.2(2) . .
O2 I1 O1 94.6(2) . .
O3 I1 O1 99.4(2) . .
O4 I2 O6 95.7(2) . .
O4 I2 O5 98.8(2) . .
O6 I2 O5 94.8(2) . .
I1 O1 Au1 125.5(2) . .
I1 O1 Ag1 106.03(19) . .
Au1 O1 Ag1 122.3(2) . .
I1 O2 Ag1 113.8(2) . 4_565
I2 O4 Ag1 100.0(2) . 3_556
I2 O5 Au1 121.9(2) . .
I2 O6 Ag1 106.6(2) . .
I2 O6 Ag1 95.49(18) . 3_556
Ag1 O6 Ag1 34.21(10) . 3_556

loop_
_geom_bond_atom_site_label_1
_geom_bond_atom_site_label_2
_geom_bond_distance
_geom_bond_site_symmetry_2
Ag1 Ag1 1.470(3) 3_556
Ag1 O6 2.366(5) .
Ag1 O1 2.487(5) .
Ag1 O4 2.498(6) 3_556
Ag1 O2 2.563(5) 4_566
Ag1 O6 2.582(5) 3_556
Au1 O1 1.977(4) 3_656
Au1 O1 1.977(4) .
Au1 O5 1.982(4) .
Au1 O5 1.982(4) 3_656
I1 O2 1.797(5) .
I1 O3 1.807(5) .
I1 O1 1.881(5) .
I2 O4 1.773(5) .
I2 O6 1.831(4) .
I2 O5 1.899(4) .
O2 Ag1 2.563(5) 4_565
O4 Ag1 2.498(6) 3_556
O6 Ag1 2.582(5) 3_556
